data_7048136
loop_
_publ_author_name
'Zheng, Kai'
'Liu, Ziqi'
'Jiang, Yefei'
'Guo, Penghu'
'Li, Haoran'
'Zeng, Chenghui'
'Ng, Seik Weng'
'Zhong, Shengliang'

_publ_section_title
;
 Ultrahigh luminescence quantum yield lanthanide coordination polymer as a
 multifunctional sensor.
;
_journal_issue 48
_journal_name_full 'Dalton transactions (Cambridge, England : 2003)'
_journal_page_first 17432
_journal_page_last 17440
_journal_paper_doi 10.1039/c8dt03832e
_journal_volume 47
_journal_year 2018
_chemical_formula_sum 'C52 H40 Cl4 Eu F4 N4 Na O16'
_chemical_formula_weight 1369.63
_space_group_IT_number 2
_space_group_name_Hall '-P 1'
_space_group_name_H-M_alt 'P -1'
_symmetry_cell_setting triclinic
_symmetry_space_group_name_Hall '-P 1'
_symmetry_space_group_name_H-M 'P -1'
_atom_sites_solution_hydrogens geom
_atom_sites_solution_primary direct
_atom_sites_solution_secondary difmap
_audit_creation_method SHELXL-97
_audit_update_record
;
2018-07-10 deposited with the CCDC.
2018-11-19 downloaded from the CCDC.
;
_cell_angle_alpha 73.488(3)
_cell_angle_beta 85.530(3)
_cell_angle_gamma 72.201(4)
_cell_formula_units_Z 2
_cell_length_a 10.0557(4)
_cell_length_b 12.7534(5)
_cell_length_c 22.0808(8)
_cell_measurement_reflns_used 18025
_cell_measurement_temperature 293(2)
_cell_measurement_theta_max 28.5650
_cell_measurement_theta_min 3.7460
_cell_volume 2584.88(19)
_computing_cell_refinement 'Bruker FRAMBO'
_computing_data_collection 'Bruker FRAMBO'
_computing_data_reduction 'Bruker SAINT'
_computing_molecular_graphics 'Bruker SHELXTL'
_computing_publication_material 'Bruker SHELXTL'
_computing_structure_refinement 'SHELXL-97 (Sheldrick, 1997)'
_computing_structure_solution 'SHELXS-97 (Sheldrick, 1990)'
_diffrn_ambient_temperature 293(2)
_diffrn_measured_fraction_theta_full 0.991
_diffrn_measured_fraction_theta_max 0.991
_diffrn_measurement_device_type 'multiwire proportional'
_diffrn_measurement_method 'phi and omega scans'
_diffrn_radiation_monochromator graphite
_diffrn_radiation_source 'fine-focus sealed tube'
_diffrn_radiation_type MoK\a
_diffrn_radiation_wavelength 0.71073
_diffrn_reflns_av_R_equivalents 0.0316
_diffrn_reflns_av_sigmaI/netI 0.0544
_diffrn_reflns_limit_h_max 11
_diffrn_reflns_limit_h_min -11
_diffrn_reflns_limit_k_max 14
_diffrn_reflns_limit_k_min -15
_diffrn_reflns_limit_l_max 26
_diffrn_reflns_limit_l_min -26
_diffrn_reflns_number 22543
_diffrn_reflns_theta_full 25.00
_diffrn_reflns_theta_max 25.00
_diffrn_reflns_theta_min 3.33
_exptl_absorpt_coefficient_mu 1.521
_exptl_absorpt_correction_T_max 0.8386
_exptl_absorpt_correction_T_min 0.7821
_exptl_absorpt_correction_type multi-scan
_exptl_crystal_colour colorless
_exptl_crystal_density_diffrn 1.760
_exptl_crystal_density_method 'not measured'
_exptl_crystal_description block
_exptl_crystal_F_000 1372
_exptl_crystal_size_max 0.17
_exptl_crystal_size_mid 0.15
_exptl_crystal_size_min 0.12
_refine_diff_density_max 1.741
_refine_diff_density_min -1.914
_refine_diff_density_rms 0.082
_refine_ls_extinction_method none
_refine_ls_goodness_of_fit_ref 1.005
_refine_ls_hydrogen_treatment mixed
_refine_ls_matrix_type full
_refine_ls_number_parameters 745
_refine_ls_number_reflns 9006
_refine_ls_number_restraints 0
_refine_ls_restrained_S_all 1.005
_refine_ls_R_factor_all 0.0443
_refine_ls_R_factor_gt 0.0379
_refine_ls_shift/su_max 0.001
_refine_ls_shift/su_mean 0.000
_refine_ls_structure_factor_coef Fsqd
_refine_ls_weighting_details 'calc w=1/[\s^2^(Fo^2^)+(0.0399P)^2^+1.8298P] where P=(Fo^2^+2Fc^2^)/3'
_refine_ls_weighting_scheme calc
_refine_ls_wR_factor_gt 0.0852
_refine_ls_wR_factor_ref 0.0902
_reflns_number_gt 8010
_reflns_number_total 9006
_reflns_threshold_expression >2sigma(I)
_cod_data_source_file c8dt03832e2.cif
_cod_data_source_block 1a
_cod_depositor_comments
;
The following automatic conversions were performed:

'_symmetry_cell_setting' value 'Triclinic' changed to 'triclinic'
according to
/home/data/users/saulius/crontab/automatic-downloads/rss-feeds/RSC/lib/dictionaries/cif_core.dic
dictionary named 'cif_core.dic' version 2.4.2 from 2011-04-26.

Automatic conversion script
Id: cif_fix_values 4973 2017-02-22 13:04:09Z antanas 

 Adding full bibliography for 7048136--7048145.cif.
;
_cod_original_cell_volume 2584.88(17)
_cod_original_sg_symbol_H-M P-1
_cod_database_code 7048136

loop_
_symmetry_equiv_pos_as_xyz
'x, y, z'
'-x, -y, -z'

loop_
_atom_site_label
_atom_site_type_symbol
_atom_site_fract_x
_atom_site_fract_y
_atom_site_fract_z
_atom_site_U_iso_or_equiv
_atom_site_adp_type
_atom_site_occupancy
_atom_site_symmetry_multiplicity
_atom_site_calc_flag
_atom_site_refinement_flags
_atom_site_disorder_assembly
_atom_site_disorder_group
Eu2 Eu 0.123113(19) 0.489801(17) 0.258509(9) 0.02698(8) Uani 1 1 d . . .
Cl1 Cl -0.41387(11) 0.81342(11) 0.54051(6) 0.0525(3) Uani 1 1 d . . .
Cl2 Cl 0.23742(13) 1.03925(13) 0.39727(7) 0.0649(4) Uani 1 1 d . . .
Cl3 Cl -0.04084(12) 0.25220(12) -0.06485(6) 0.0551(4) Uani 1 1 d . . .
C15 C -0.1115(4) 0.7758(3) 0.2711(2) 0.0318(9) Uani 1 1 d . . .
C16 C 0.0365(4) 0.7548(3) 0.2740(2) 0.0312(9) Uani 1 1 d . . .
C19 C -0.1979(4) 0.8630(3) 0.2923(2) 0.0332(10) Uani 1 1 d . . .
H19 H -0.2935 0.8774 0.2878 0.040 Uiso 1 1 calc R . .
N2 N -0.1557(3) 0.9305(3) 0.31941(17) 0.0333(8) Uani 1 1 d . . .
C18 C -0.0135(4) 0.9132(3) 0.3260(2) 0.0313(9) Uani 1 1 d . . .
C17 C 0.0825(4) 0.8277(3) 0.3028(2) 0.0316(9) Uani 1 1 d . . .
C14 C -0.1786(4) 0.7049(3) 0.2467(2) 0.0346(10) Uani 1 1 d . . .
O1 O -0.0999(3) 0.6235(2) 0.22657(14) 0.0381(7) Uani 1 1 d . . .
O2 O -0.3080(3) 0.7292(3) 0.24882(18) 0.0551(10) Uani 1 1 d . . .
C23 C 0.2264(4) 0.8118(4) 0.3081(2) 0.0380(10) Uani 1 1 d . . .
H23 H 0.2913 0.7559 0.2929 0.046 Uiso 1 1 calc R . .
C24 C 0.2699(4) 0.8784(4) 0.3355(2) 0.0395(11) Uani 1 1 d . . .
C26 C 0.0348(4) 0.9788(4) 0.3553(2) 0.0397(11) Uani 1 1 d . . .
H26 H -0.0282 1.0351 0.3709 0.048 Uiso 1 1 calc R . .
C20 C -0.2572(4) 1.0278(4) 0.3361(2) 0.0347(10) Uani 1 1 d . . .
H20 H -0.2610 1.1035 0.3080 0.042 Uiso 1 1 calc R . .
C21 C -0.2829(4) 1.0219(4) 0.4045(2) 0.0478(13) Uani 1 1 d . . .
H21A H -0.2329 0.9525 0.4354 0.057 Uiso 1 1 calc R . .
H21B H -0.2995 1.0919 0.4169 0.057 Uiso 1 1 calc R . .
C22 C -0.3917(4) 1.0147(4) 0.3647(2) 0.0455(12) Uani 1 1 d . . .
H22A H -0.4078 0.9410 0.3717 0.055 Uiso 1 1 calc R . .
H22B H -0.4743 1.0802 0.3533 0.055 Uiso 1 1 calc R . .
C5 C -0.0379(4) 0.6635(3) 0.48062(19) 0.0293(9) Uani 1 1 d . . .
N1 N 0.1018(3) 0.6481(3) 0.49263(17) 0.0342(9) Uani 1 1 d . . .
C4 C -0.0709(4) 0.6201(3) 0.43428(18) 0.0276(9) Uani 1 1 d . . .
C13 C -0.1447(4) 0.7209(4) 0.5154(2) 0.0340(10) Uani 1 1 d . . .
H13 H -0.1226 0.7479 0.5471 0.041 Uiso 1 1 calc R . .
C12 C -0.2815(4) 0.7364(4) 0.5020(2) 0.0341(10) Uani 1 1 d . . .
C10 C -0.2116(4) 0.6343(4) 0.42283(19) 0.0322(10) Uani 1 1 d . . .
H10 H -0.2353 0.6049 0.3926 0.039 Uiso 1 1 calc R . .
C11 C -0.3133(4) 0.6916(4) 0.4564(2) 0.0369(10) Uani 1 1 d . . .
F1 F -0.4485(2) 0.7041(3) 0.44608(13) 0.0557(8) Uani 1 1 d . . .
C6 C 0.2024(4) 0.5924(4) 0.4591(2) 0.0348(10) Uani 1 1 d . . .
H6 H 0.2948 0.5824 0.4686 0.042 Uiso 1 1 calc R . .
C2 C 0.1783(4) 0.5497(3) 0.41227(19) 0.0281(9) Uani 1 1 d . . .
C3 C 0.0387(4) 0.5596(3) 0.39752(18) 0.0268(9) Uani 1 1 d . . .
C1 C 0.3056(4) 0.4911(4) 0.3799(2) 0.0340(10) Uani 1 1 d . . .
O6 O 0.0035(3) 0.5224(2) 0.35618(13) 0.0318(7) Uani 1 1 d . . .
O4 O 0.2873(3) 0.4466(3) 0.33774(14) 0.0417(8) Uani 1 1 d . . .
O5 O 0.4213(3) 0.4869(3) 0.39735(16) 0.0561(10) Uani 1 1 d . . .
C25 C 0.1756(4) 0.9595(4) 0.3608(2) 0.0407(11) Uani 1 1 d . . .
O3 O 0.1273(3) 0.6783(2) 0.25614(15) 0.0412(8) Uani 1 1 d . . .
C7 C 0.1404(4) 0.6778(4) 0.5471(2) 0.0470(12) Uani 1 1 d . . .
H7 H 0.1280 0.6276 0.5885 0.056 Uiso 1 1 calc R . .
C9 C 0.2622(5) 0.7211(5) 0.5421(3) 0.0565(15) Uani 1 1 d . . .
H9A H 0.3098 0.7327 0.5020 0.068 Uiso 1 1 calc R . .
H9B H 0.3218 0.6968 0.5791 0.068 Uiso 1 1 calc R . .
C8 C 0.1158(5) 0.7970(5) 0.5452(3) 0.0678(18) Uani 1 1 d . . .
H8A H 0.0874 0.8189 0.5839 0.081 Uiso 1 1 calc R . .
H8B H 0.0754 0.8548 0.5069 0.081 Uiso 1 1 calc R . .
C37 C -0.0642(4) 0.3419(4) 0.0341(2) 0.0380(11) Uani 1 1 d . . .
C36 C -0.0187(4) 0.3847(4) 0.0757(2) 0.0324(9) Uani 1 1 d . . .
H36 H -0.0784 0.4105 0.1063 0.039 Uiso 1 1 calc R . .
C30 C 0.1195(4) 0.3894(3) 0.07206(19) 0.0289(9) Uani 1 1 d . . .
C38 C 0.0230(4) 0.3046(4) -0.0128(2) 0.0345(10) Uani 1 1 d . . .
C39 C 0.1569(4) 0.3101(3) -0.0177(2) 0.0333(10) Uani 1 1 d . . .
H39 H 0.2145 0.2863 -0.0493 0.040 Uiso 1 1 calc R . .
C31 C 0.2071(4) 0.3515(3) 0.02507(19) 0.0282(9) Uani 1 1 d . . .
C29 C 0.1675(4) 0.4364(3) 0.11689(19) 0.0290(9) Uani 1 1 d . . .
O9 O 0.0839(3) 0.4691(3) 0.15780(13) 0.0344(7) Uani 1 1 d . . .
C28 C 0.3092(4) 0.4389(3) 0.10960(19) 0.0292(9) Uani 1 1 d . . .
C32 C 0.3884(4) 0.3986(3) 0.06356(19) 0.0310(9) Uani 1 1 d . . .
H32 H 0.4801 0.4015 0.0600 0.037 Uiso 1 1 calc R . .
N3 N 0.3450(3) 0.3552(3) 0.02280(16) 0.0320(8) Uani 1 1 d . . .
C33 C 0.4381(4) 0.3198(4) -0.0264(2) 0.0415(12) Uani 1 1 d . . .
H33 H 0.4217 0.3738 -0.0687 0.050 Uiso 1 1 calc R . .
F3 F -0.1966(2) 0.3360(3) 0.03790(14) 0.0620(9) Uani 1 1 d . . .
F2 F 0.4076(2) 0.8665(3) 0.33852(15) 0.0622(9) Uani 1 1 d . . .
C49 C 0.5076(4) 0.1638(4) 0.2005(2) 0.0348(10) Uani 1 1 d . . .
H49 H 0.5260 0.2172 0.2171 0.042 Uiso 1 1 calc R . .
C50 C 0.6113(4) 0.0977(4) 0.1722(2) 0.0407(11) Uani 1 1 d . . .
C52 C 0.4581(4) 0.0015(4) 0.1508(2) 0.0381(11) Uani 1 1 d . . .
H52 H 0.4426 -0.0542 0.1352 0.046 Uiso 1 1 calc R . .
C44 C 0.3488(4) 0.0709(4) 0.1784(2) 0.0321(10) Uani 1 1 d . . .
C43 C 0.3732(4) 0.1516(3) 0.20458(19) 0.0295(9) Uani 1 1 d . . .
O12 O 0.2860(3) 0.2985(2) 0.25513(14) 0.0342(7) Uani 1 1 d . . .
C42 C 0.2603(4) 0.2251(3) 0.23381(19) 0.0282(9) Uani 1 1 d . . .
C45 C 0.1121(4) 0.1261(4) 0.2084(2) 0.0355(10) Uani 1 1 d . . .
H45 H 0.0243 0.1155 0.2102 0.043 Uiso 1 1 calc R . .
N4 N 0.2135(3) 0.0611(3) 0.17977(17) 0.0319(8) Uani 1 1 d . . .
C41 C 0.1270(4) 0.2063(3) 0.2351(2) 0.0318(10) Uani 1 1 d . . .
C40 C -0.0014(4) 0.2700(4) 0.2643(2) 0.0420(12) Uani 1 1 d . . .
O10 O 0.0039(3) 0.3512(2) 0.28522(14) 0.0400(8) Uani 1 1 d . . .
O11 O -0.1073(3) 0.2380(3) 0.2668(2) 0.0815(15) Uani 1 1 d . . .
C51 C 0.5881(4) 0.0166(4) 0.1471(2) 0.0393(11) Uani 1 1 d . . .
O7 O 0.3059(3) 0.5303(2) 0.19077(14) 0.0366(7) Uani 1 1 d . . .
O8 O 0.5090(3) 0.4590(4) 0.14851(18) 0.0652(12) Uani 1 1 d . . .
C27 C 0.3806(4) 0.4793(4) 0.1528(2) 0.0363(10) Uani 1 1 d . . .
Cl4 Cl 0.72268(11) -0.06392(12) 0.11055(7) 0.0584(4) Uani 1 1 d . . .
F4 F 0.7402(2) 0.1108(3) 0.16823(16) 0.0644(9) Uani 1 1 d . . .
C46 C 0.1885(4) -0.0222(4) 0.1523(2) 0.0407(11) Uani 1 1 d . . .
H46 H 0.2282 -0.1027 0.1759 0.049 Uiso 1 1 calc R . .
C34 C 0.4853(4) 0.1960(5) -0.0243(3) 0.0544(14) Uani 1 1 d . . .
H34A H 0.4545 0.1432 0.0107 0.065 Uiso 1 1 calc R . .
H34B H 0.4949 0.1764 -0.0642 0.065 Uiso 1 1 calc R . .
C47 C 0.1839(4) 0.0010(5) 0.0825(3) 0.0525(14) Uani 1 1 d . . .
H47A H 0.2222 -0.0633 0.0648 0.063 Uiso 1 1 calc R . .
H47B H 0.1967 0.0728 0.0570 0.063 Uiso 1 1 calc R . .
C35 C 0.5849(5) 0.2518(5) -0.0104(3) 0.0578(15) Uani 1 1 d . . .
H35A H 0.6150 0.2326 0.0331 0.069 Uiso 1 1 calc R . .
H35B H 0.6553 0.2658 -0.0416 0.069 Uiso 1 1 calc R . .
O3W O 0.7481(4) 0.5321(5) 0.16725(19) 0.1054(19) Uani 1 1 d . . .
H3WA H 0.7199 0.5354 0.1313 0.158 Uiso 1 1 d R A 1
H3WB H 0.8368 0.5132 0.1678 0.158 Uiso 1 1 d R A 1
C48 C 0.0540(5) 0.0056(5) 0.1195(3) 0.0688(18) Uani 1 1 d . . .
H48A H -0.0126 0.0803 0.1164 0.083 Uiso 1 1 calc R . .
H48B H 0.0129 -0.0559 0.1242 0.083 Uiso 1 1 calc R . .
O2W O 0.6284(4) 0.5282(3) 0.3146(2) 0.0826(9) Uani 1 1 d . . .
H2WA H 0.6823 0.5703 0.3065 0.124 Uiso 1 1 d R B 1
H2WB H 0.6424 0.4859 0.3524 0.124 Uiso 1 1 d R B 1
O1W O 0.5478(3) 0.3085(3) 0.30977(19) 0.0698(12) Uani 1 1 d . . .
H1WA H 0.5917 0.2374 0.3208 0.105 Uiso 1 1 d R C 1
H1WB H 0.4708 0.3187 0.2922 0.105 Uiso 1 1 d R C 1
O4W O -0.5599(5) 0.7185(4) 0.1820(2) 0.0749(12) Uani 1 1 d G . .
H4WA H -0.4979 0.7147 0.2072 0.112 Uiso 1 1 d G . .
H4WB H -0.5986 0.6664 0.1983 0.112 Uiso 1 1 d G . .
Na1 Na 0.6793(4) 0.4038(3) 0.2403(2) 0.0826(9) Uani 0.70 1 d P D 1
Na' Na 0.7507(6) 0.3920(6) 0.2838(3) 0.0517(17) Uani 0.30 1 d P E 2

loop_
_atom_site_aniso_label
_atom_site_aniso_U_11
_atom_site_aniso_U_22
_atom_site_aniso_U_33
_atom_site_aniso_U_23
_atom_site_aniso_U_13
_atom_site_aniso_U_12
Eu2 0.02606(11) 0.02899(13) 0.03075(14) -0.01814(10) 0.00651(9) -0.00743(9)
Cl1 0.0348(6) 0.0611(8) 0.0692(9) -0.0404(7) 0.0217(6) -0.0093(6)
Cl2 0.0461(7) 0.0788(10) 0.0953(11) -0.0575(9) 0.0051(7) -0.0249(7)
Cl3 0.0473(6) 0.0733(9) 0.0662(9) -0.0469(8) 0.0004(6) -0.0232(6)
C15 0.029(2) 0.028(2) 0.038(3) -0.011(2) 0.0045(19) -0.0065(18)
C16 0.034(2) 0.026(2) 0.034(2) -0.010(2) 0.0119(19) -0.0089(18)
C19 0.031(2) 0.027(2) 0.042(3) -0.013(2) 0.0055(19) -0.0068(18)
N2 0.0299(17) 0.0273(19) 0.047(2) -0.0204(18) 0.0094(16) -0.0070(15)
C18 0.026(2) 0.028(2) 0.041(3) -0.014(2) 0.0105(18) -0.0087(18)
C17 0.036(2) 0.024(2) 0.034(2) -0.0057(19) 0.0084(19) -0.0119(18)
C14 0.039(2) 0.024(2) 0.041(3) -0.012(2) 0.007(2) -0.0091(19)
O1 0.0375(16) 0.0373(17) 0.0406(18) -0.0219(16) -0.0040(14) -0.0012(14)
O2 0.0348(17) 0.045(2) 0.096(3) -0.037(2) 0.0111(18) -0.0135(15)
C23 0.032(2) 0.033(2) 0.046(3) -0.012(2) 0.009(2) -0.0057(19)
C24 0.030(2) 0.038(3) 0.050(3) -0.012(2) -0.001(2) -0.011(2)
C26 0.039(2) 0.036(3) 0.050(3) -0.021(2) 0.008(2) -0.013(2)
C20 0.029(2) 0.025(2) 0.051(3) -0.017(2) 0.008(2) -0.0044(18)
C21 0.038(2) 0.050(3) 0.065(3) -0.032(3) 0.015(2) -0.015(2)
C22 0.035(2) 0.042(3) 0.071(4) -0.035(3) 0.017(2) -0.013(2)
C5 0.029(2) 0.029(2) 0.030(2) -0.011(2) 0.0040(18) -0.0074(18)
N1 0.0254(17) 0.043(2) 0.045(2) -0.030(2) 0.0080(16) -0.0094(16)
C4 0.0260(19) 0.030(2) 0.026(2) -0.0098(19) 0.0035(17) -0.0061(17)
C13 0.034(2) 0.035(2) 0.038(3) -0.021(2) 0.0081(19) -0.0100(19)
C12 0.033(2) 0.031(2) 0.037(3) -0.013(2) 0.0117(19) -0.0056(19)
C10 0.032(2) 0.044(3) 0.024(2) -0.012(2) 0.0022(18) -0.013(2)
C11 0.024(2) 0.043(3) 0.040(3) -0.012(2) 0.0044(19) -0.0065(19)
F1 0.0236(12) 0.086(2) 0.0600(18) -0.0351(17) 0.0036(12) -0.0073(13)
C6 0.027(2) 0.040(3) 0.041(3) -0.017(2) 0.0035(19) -0.0091(19)
C2 0.0238(19) 0.031(2) 0.029(2) -0.012(2) 0.0039(17) -0.0053(17)
C3 0.030(2) 0.026(2) 0.023(2) -0.0075(19) 0.0062(17) -0.0079(17)
C1 0.028(2) 0.042(3) 0.029(2) -0.015(2) 0.0045(18) -0.0035(19)
O6 0.0288(14) 0.0430(18) 0.0300(16) -0.0214(15) 0.0050(12) -0.0105(13)
O4 0.0320(15) 0.052(2) 0.0412(19) -0.0278(17) 0.0024(14) 0.0010(14)
O5 0.0261(16) 0.092(3) 0.058(2) -0.044(2) 0.0058(15) -0.0101(17)
C25 0.043(2) 0.038(3) 0.050(3) -0.020(2) 0.005(2) -0.018(2)
O3 0.0328(15) 0.0337(17) 0.065(2) -0.0283(17) 0.0180(15) -0.0117(14)
C7 0.040(2) 0.058(3) 0.054(3) -0.032(3) 0.003(2) -0.014(2)
C9 0.040(3) 0.082(4) 0.070(4) -0.050(3) 0.005(3) -0.024(3)
C8 0.050(3) 0.071(4) 0.106(5) -0.061(4) 0.013(3) -0.021(3)
C37 0.030(2) 0.046(3) 0.046(3) -0.020(2) 0.001(2) -0.015(2)
C36 0.030(2) 0.037(2) 0.031(2) -0.012(2) 0.0043(18) -0.0085(19)
C30 0.030(2) 0.031(2) 0.026(2) -0.0092(19) -0.0002(17) -0.0073(18)
C38 0.035(2) 0.037(3) 0.038(3) -0.018(2) -0.0052(19) -0.012(2)
C39 0.037(2) 0.033(2) 0.035(3) -0.020(2) 0.0064(19) -0.0082(19)
C31 0.028(2) 0.031(2) 0.027(2) -0.0110(19) 0.0017(17) -0.0094(18)
C29 0.030(2) 0.031(2) 0.029(2) -0.012(2) 0.0020(18) -0.0102(18)
O9 0.0286(14) 0.0480(19) 0.0317(17) -0.0222(15) 0.0077(13) -0.0101(13)
C28 0.030(2) 0.030(2) 0.030(2) -0.012(2) 0.0039(18) -0.0107(18)
C32 0.032(2) 0.038(2) 0.029(2) -0.015(2) 0.0082(18) -0.0165(19)
N3 0.0310(17) 0.045(2) 0.0294(19) -0.0204(18) 0.0105(15) -0.0170(16)
C33 0.039(2) 0.064(3) 0.034(3) -0.030(3) 0.017(2) -0.023(2)
F3 0.0341(14) 0.100(2) 0.078(2) -0.054(2) 0.0097(14) -0.0322(15)
F2 0.0290(13) 0.070(2) 0.097(2) -0.042(2) 0.0007(15) -0.0117(14)
C49 0.027(2) 0.037(3) 0.044(3) -0.019(2) -0.0012(19) -0.0077(19)
C50 0.022(2) 0.048(3) 0.055(3) -0.024(3) -0.001(2) -0.004(2)
C52 0.034(2) 0.040(3) 0.048(3) -0.027(2) 0.004(2) -0.008(2)
C44 0.031(2) 0.032(2) 0.037(2) -0.015(2) 0.0045(19) -0.0094(18)
C43 0.030(2) 0.028(2) 0.031(2) -0.013(2) 0.0041(18) -0.0064(18)
O12 0.0336(15) 0.0307(16) 0.0445(18) -0.0212(15) 0.0009(13) -0.0083(13)
C42 0.031(2) 0.025(2) 0.027(2) -0.0080(19) 0.0016(17) -0.0062(17)
C45 0.031(2) 0.036(2) 0.047(3) -0.019(2) 0.013(2) -0.0160(19)
N4 0.0288(17) 0.0280(19) 0.045(2) -0.0197(18) 0.0091(16) -0.0111(15)
C41 0.032(2) 0.028(2) 0.040(3) -0.015(2) 0.0123(19) -0.0127(18)
C40 0.036(2) 0.038(3) 0.058(3) -0.021(3) 0.020(2) -0.015(2)
O10 0.0365(16) 0.0401(18) 0.055(2) -0.0301(17) 0.0196(15) -0.0161(14)
O11 0.047(2) 0.087(3) 0.154(4) -0.088(3) 0.051(2) -0.042(2)
C51 0.030(2) 0.043(3) 0.046(3) -0.023(2) 0.003(2) -0.002(2)
O7 0.0349(15) 0.0465(19) 0.0410(18) -0.0275(16) 0.0126(14) -0.0187(14)
O8 0.0333(17) 0.114(3) 0.083(3) -0.072(3) 0.0209(17) -0.035(2)
C27 0.037(2) 0.043(3) 0.039(3) -0.021(2) 0.009(2) -0.020(2)
Cl4 0.0318(6) 0.0758(9) 0.0785(10) -0.0525(8) 0.0132(6) -0.0058(6)
F4 0.0277(13) 0.086(2) 0.102(2) -0.058(2) 0.0149(15) -0.0211(14)
C46 0.038(2) 0.038(3) 0.058(3) -0.029(3) 0.013(2) -0.015(2)
C34 0.037(2) 0.073(4) 0.066(4) -0.047(3) 0.008(2) -0.011(3)
C47 0.039(3) 0.064(4) 0.067(4) -0.041(3) 0.003(2) -0.014(2)
C35 0.037(2) 0.092(4) 0.067(4) -0.056(4) 0.018(2) -0.023(3)
O3W 0.043(2) 0.227(6) 0.073(3) -0.089(4) 0.005(2) -0.034(3)
C48 0.039(3) 0.087(4) 0.114(5) -0.073(4) 0.012(3) -0.027(3)
O2W 0.0677(16) 0.0722(19) 0.117(2) -0.0378(18) 0.0450(17) -0.0344(15)
O1W 0.0360(18) 0.076(3) 0.103(3) -0.054(3) -0.0026(19) 0.0024(18)
O4W 0.081(3) 0.063(3) 0.084(3) -0.025(2) -0.007(2) -0.020(2)
Na1 0.0677(16) 0.0722(19) 0.117(2) -0.0378(18) 0.0450(17) -0.0344(15)
Na' 0.037(3) 0.056(4) 0.045(4) -0.016(3) 0.005(3) 0.011(3)

loop_
_atom_type_symbol
_atom_type_description
_atom_type_scat_dispersion_real
_atom_type_scat_dispersion_imag
_atom_type_scat_source
C C 0.0030 0.0020 'International Tables Vol C Tables 4.2.6.8 and 6.1.1.4'
H H 0.0000 0.0000 'International Tables Vol C Tables 4.2.6.8 and 6.1.1.4'
Cl Cl 0.1480 0.1590 'International Tables Vol C Tables 4.2.6.8 and 6.1.1.4'
Eu Eu -0.1580 3.6680 'International Tables Vol C Tables 4.2.6.8 and 6.1.1.4'
F F 0.0170 0.0100 'International Tables Vol C Tables 4.2.6.8 and 6.1.1.4'
N N 0.0060 0.0030 'International Tables Vol C Tables 4.2.6.8 and 6.1.1.4'
Na Na 0.0360 0.0250 'International Tables Vol C Tables 4.2.6.8 and 6.1.1.4'
O O 0.0110 0.0060 'International Tables Vol C Tables 4.2.6.8 and 6.1.1.4'

loop_
_geom_angle_atom_site_label_1
_geom_angle_atom_site_label_2
_geom_angle_atom_site_label_3
_geom_angle
O4 Eu2 O10 108.37(11)
O4 Eu2 O7 83.40(10)
O10 Eu2 O7 137.92(9)
O4 Eu2 O1 137.27(9)
O10 Eu2 O1 85.41(10)
O7 Eu2 O1 113.57(10)
O4 Eu2 O9 145.43(9)
O10 Eu2 O9 77.63(10)
O7 Eu2 O9 71.76(9)
O1 Eu2 O9 76.13(9)
O4 Eu2 O3 79.06(11)
O10 Eu2 O3 148.35(9)
O7 Eu2 O3 72.47(9)
O1 Eu2 O3 70.41(9)
O9 Eu2 O3 114.17(11)
O4 Eu2 O6 70.13(9)
O10 Eu2 O6 77.96(9)
O7 Eu2 O6 141.95(8)
O1 Eu2 O6 73.90(9)
O9 Eu2 O6 142.48(8)
O3 Eu2 O6 75.94(9)
O4 Eu2 O12 75.92(9)
O10 Eu2 O12 69.85(9)
O7 Eu2 O12 74.59(9)
O1 Eu2 O12 144.92(9)
O9 Eu2 O12 74.57(9)
O3 Eu2 O12 140.42(9)
O6 Eu2 O12 121.90(9)
C19 C15 C16 119.1(4)
C19 C15 C14 117.2(3)
C16 C15 C14 123.6(3)
O3 C16 C15 125.8(4)
O3 C16 C17 118.3(3)
C15 C16 C17 115.9(3)
N2 C19 C15 125.2(4)
N2 C19 H19 117.4
C15 C19 H19 117.4
C19 N2 C18 119.3(3)
C19 N2 C20 120.7(3)
C18 N2 C20 119.7(3)
N2 C18 C17 118.9(3)
N2 C18 C26 121.2(3)
C17 C18 C26 119.9(4)
C18 C17 C23 119.0(4)
C18 C17 C16 121.6(3)
C23 C17 C16 119.4(3)
O2 C14 O1 124.4(4)
O2 C14 C15 117.4(3)
O1 C14 C15 118.2(3)
C14 O1 Eu2 133.6(3)
C24 C23 C17 119.6(4)
C24 C23 H23 120.2
C17 C23 H23 120.2
F2 C24 C23 119.8(4)
F2 C24 C25 118.7(4)
C23 C24 C25 121.4(4)
C25 C26 C18 119.6(4)
C25 C26 H26 120.2
C18 C26 H26 120.2
N2 C20 C22 119.3(3)
N2 C20 C21 118.6(4)
C22 C20 C21 60.2(3)
N2 C20 H20 115.8
C22 C20 H20 115.8
C21 C20 H20 115.8
C22 C21 C20 59.4(3)
C22 C21 H21A 117.8
C20 C21 H21A 117.8
C22 C21 H21B 117.8
C20 C21 H21B 117.8
H21A C21 H21B 115.0
C20 C22 C21 60.3(3)
C20 C22 H22A 117.7
C21 C22 H22A 117.7
C20 C22 H22B 117.7
C21 C22 H22B 117.7
H22A C22 H22B 114.9
N1 C5 C4 119.2(3)
N1 C5 C13 120.4(3)
C4 C5 C13 120.4(3)
C6 N1 C5 119.5(3)
C6 N1 C7 119.7(3)
C5 N1 C7 120.2(3)
C5 C4 C10 119.2(3)
C5 C4 C3 121.3(3)
C10 C4 C3 119.5(3)
C12 C13 C5 119.3(4)
C12 C13 H13 120.4
C5 C13 H13 120.4
C13 C12 C11 119.9(3)
C13 C12 Cl1 120.2(3)
C11 C12 Cl1 119.9(3)
C11 C10 C4 119.5(4)
C11 C10 H10 120.2
C4 C10 H10 120.2
F1 C11 C10 119.7(4)
F1 C11 C12 118.6(3)
C10 C11 C12 121.7(4)
N1 C6 C2 124.6(4)
N1 C6 H6 117.7
C2 C6 H6 117.7
C6 C2 C3 119.7(3)
C6 C2 C1 116.4(3)
C3 C2 C1 123.8(3)
O6 C3 C2 125.6(3)
O6 C3 C4 118.8(3)
C2 C3 C4 115.6(3)
O5 C1 O4 124.1(4)
O5 C1 C2 117.8(4)
O4 C1 C2 118.1(3)
C3 O6 Eu2 129.8(2)
C1 O4 Eu2 136.7(3)
C26 C25 C24 120.3(4)
C26 C25 Cl2 120.3(3)
C24 C25 Cl2 119.4(3)
C16 O3 Eu2 129.0(2)
C8 C7 N1 120.1(5)
C8 C7 C9 61.8(3)
N1 C7 C9 118.9(4)
C8 C7 H7 115.2
N1 C7 H7 115.2
C9 C7 H7 115.2
C7 C9 C8 58.4(3)
C7 C9 H9A 117.9
C8 C9 H9A 117.9
C7 C9 H9B 117.9
C8 C9 H9B 117.9
H9A C9 H9B 115.1
C7 C8 C9 59.8(3)
C7 C8 H8A 117.8
C9 C8 H8A 117.8
C7 C8 H8B 117.8
C9 C8 H8B 117.8
H8A C8 H8B 114.9
F3 C37 C36 119.5(4)
F3 C37 C38 119.2(3)
C36 C37 C38 121.4(3)
C37 C36 C30 119.2(4)
C37 C36 H36 120.4
C30 C36 H36 120.4
C36 C30 C31 119.3(3)
C36 C30 C29 118.9(3)
C31 C30 C29 121.8(3)
C39 C38 C37 120.2(3)
C39 C38 Cl3 120.5(3)
C37 C38 Cl3 119.4(3)
C38 C39 C31 119.7(4)
C38 C39 H39 120.2
C31 C39 H39 120.2
C39 C31 N3 121.3(3)
C39 C31 C30 120.2(3)
N3 C31 C30 118.5(3)
O9 C29 C28 126.0(3)
O9 C29 C30 118.7(3)
C28 C29 C30 115.3(3)
C29 O9 Eu2 131.4(2)
C32 C28 C29 119.5(3)
C32 C28 C27 116.9(3)
C29 C28 C27 123.5(3)
N3 C32 C28 125.3(3)
N3 C32 H32 117.3
C28 C32 H32 117.3
C32 N3 C31 119.6(3)
C32 N3 C33 120.1(3)
C31 N3 C33 120.2(3)
N3 C33 C35 119.5(4)
N3 C33 C34 118.4(4)
C35 C33 C34 60.2(3)
N3 C33 H33 115.8
C35 C33 H33 115.8
C34 C33 H33 115.8
C50 C49 C43 120.2(4)
C50 C49 H49 119.9
C43 C49 H49 119.9
F4 C50 C49 119.5(4)
F4 C50 C51 118.9(3)
C49 C50 C51 121.6(4)
C51 C52 C44 119.5(4)
C51 C52 H52 120.3
C44 C52 H52 120.3
N4 C44 C52 120.5(3)
N4 C44 C43 119.1(3)
C52 C44 C43 120.5(3)
C49 C43 C44 118.4(3)
C49 C43 C42 120.2(3)
C44 C43 C42 121.4(3)
C42 O12 Eu2 127.2(2)
O12 C42 C41 125.1(3)
O12 C42 C43 119.3(3)
C41 C42 C43 115.6(3)
N4 C45 C41 125.7(3)
N4 C45 H45 117.2
C41 C45 H45 117.2
C45 N4 C44 119.0(3)
C45 N4 C46 122.1(3)
C44 N4 C46 118.9(3)
C45 C41 C42 119.2(3)
C45 C41 C40 116.6(3)
C42 C41 C40 124.2(3)
O11 C40 O10 123.7(4)
O11 C40 C41 117.2(4)
O10 C40 C41 119.1(3)
C40 O10 Eu2 135.9(3)
C52 C51 C50 119.8(4)
C52 C51 Cl4 120.3(3)
C50 C51 Cl4 119.8(3)
C27 O7 Eu2 131.9(2)
O8 C27 O7 124.6(4)
O8 C27 C28 117.1(3)
O7 C27 C28 118.3(3)
N4 C46 C48 119.2(4)
N4 C46 C47 119.7(4)
C48 C46 C47 59.8(3)
N4 C46 H46 115.6
C48 C46 H46 115.6
C47 C46 H46 115.6
C35 C34 C33 59.4(3)
C35 C34 H34A 117.8
C33 C34 H34A 117.8
C35 C34 H34B 117.8
C33 C34 H34B 117.8
H34A C34 H34B 115.0
C46 C47 C48 59.9(3)
C46 C47 H47A 117.8
C48 C47 H47A 117.8
C46 C47 H47B 117.8
C48 C47 H47B 117.8
H47A C47 H47B 114.9
C33 C35 C34 60.4(3)
C33 C35 H35A 117.7
C34 C35 H35A 117.7
C33 C35 H35B 117.7
C34 C35 H35B 117.7
H35A C35 H35B 114.9
H3WA O3W H3WB 109.5
C46 C48 C47 60.3(3)
C46 C48 H48A 117.7
C47 C48 H48A 117.7
C46 C48 H48B 117.7
C47 C48 H48B 117.7
H48A C48 H48B 114.9
Na' O2W H2WA 99.6
Na' O2W H2WB 89.0
H2WA O2W H2WB 109.5
H1WA O1W H1WB 109.5
H4WA O4W H4WB 109.5

loop_
_geom_bond_atom_site_label_1
_geom_bond_atom_site_label_2
_geom_bond_distance
Eu2 O4 2.332(3)
Eu2 O10 2.345(3)
Eu2 O7 2.365(3)
Eu2 O1 2.379(3)
Eu2 O9 2.388(3)
Eu2 O3 2.402(3)
Eu2 O6 2.464(2)
Eu2 O12 2.506(3)
Cl1 C12 1.720(4)
Cl2 C25 1.731(4)
Cl3 C38 1.730(4)
C15 C19 1.361(5)
C15 C16 1.432(5)
C15 C14 1.507(5)
C16 O3 1.250(4)
C16 C17 1.458(5)
C19 N2 1.354(5)
C19 H19 0.9300
N2 C18 1.392(5)
N2 C20 1.464(5)
C18 C17 1.407(5)
C18 C26 1.399(5)
C17 C23 1.408(5)
C14 O2 1.242(5)
C14 O1 1.268(5)
C23 C24 1.357(6)
C23 H23 0.9300
C24 F2 1.350(4)
C24 C25 1.388(6)
C26 C25 1.370(6)
C26 H26 0.9300
C20 C22 1.483(5)
C20 C21 1.496(6)
C20 H20 0.9800
C21 C22 1.494(6)
C21 H21A 0.9700
C21 H21B 0.9700
C22 H22A 0.9700
C22 H22B 0.9700
C5 N1 1.394(5)
C5 C4 1.396(5)
C5 C13 1.410(5)
N1 C6 1.348(5)
N1 C7 1.471(5)
C4 C10 1.404(5)
C4 C3 1.472(5)
C13 C12 1.372(5)
C13 H13 0.9300
C12 C11 1.391(6)
C10 C11 1.363(5)
C10 H10 0.9300
C11 F1 1.349(4)
C6 C2 1.367(5)
C6 H6 0.9300
C2 C3 1.425(5)
C2 C1 1.511(5)
C3 O6 1.258(4)
C1 O5 1.235(5)
C1 O4 1.269(5)
C7 C8 1.451(7)
C7 C9 1.474(6)
C7 H7 0.9800
C9 C8 1.502(7)
C9 H9A 0.9700
C9 H9B 0.9700
C8 H8A 0.9700
C8 H8B 0.9700
C37 F3 1.351(4)
C37 C36 1.363(5)
C37 C38 1.397(6)
C36 C30 1.404(5)
C36 H36 0.9300
C30 C31 1.403(5)
C30 C29 1.470(5)
C38 C39 1.364(5)
C39 C31 1.394(5)
C39 H39 0.9300
C31 N3 1.399(5)
C29 O9 1.256(4)
C29 C28 1.431(5)
C28 C32 1.361(5)
C28 C27 1.517(5)
C32 N3 1.342(5)
C32 H32 0.9300
N3 C33 1.457(5)
C33 C35 1.477(6)
C33 C34 1.492(7)
C33 H33 0.9800
C49 C50 1.359(5)
C49 C43 1.400(5)
C49 H49 0.9300
C50 F4 1.351(4)
C50 C51 1.388(6)
C52 C51 1.371(5)
C52 C44 1.403(5)
C52 H52 0.9300
C44 N4 1.401(5)
C44 C43 1.404(5)
C43 C42 1.471(5)
O12 C42 1.258(4)
C42 C41 1.429(5)
C45 N4 1.345(5)
C45 C41 1.366(5)
C45 H45 0.9300
N4 C46 1.453(5)
C41 C40 1.506(5)
C40 O11 1.244(5)
C40 O10 1.264(5)
C51 Cl4 1.729(4)
O7 C27 1.267(4)
O8 C27 1.238(5)
C46 C48 1.481(6)
C46 C47 1.486(7)
C46 H46 0.9800
C34 C35 1.488(6)
C34 H34A 0.9700
C34 H34B 0.9700
C47 C48 1.479(6)
C47 H47A 0.9700
C47 H47B 0.9700
C35 H35A 0.9700
C35 H35B 0.9700
O3W H3WA 0.8499
O3W H3WB 0.8499
C48 H48A 0.9700
C48 H48B 0.9700
O2W Na' 2.056(7)
O2W H2WA 0.8500
O2W H2WB 0.8498
O1W H1WA 0.8499
O1W H1WB 0.8500
O4W H4WA 0.8500
O4W H4WB 0.8499

loop_
_geom_torsion_atom_site_label_1
_geom_torsion_atom_site_label_2
_geom_torsion_atom_site_label_3
_geom_torsion_atom_site_label_4
_geom_torsion
C19 C15 C16 O3 -179.8(4)
C14 C15 C16 O3 1.4(7)
C19 C15 C16 C17 2.6(6)
C14 C15 C16 C17 -176.2(4)
C16 C15 C19 N2 -3.3(7)
C14 C15 C19 N2 175.6(4)
C15 C19 N2 C18 1.1(7)
C15 C19 N2 C20 175.2(4)
C19 N2 C18 C17 1.6(6)
C20 N2 C18 C17 -172.5(4)
C19 N2 C18 C26 -178.2(4)
C20 N2 C18 C26 7.6(6)
N2 C18 C17 C23 178.5(4)
C26 C18 C17 C23 -1.6(6)
N2 C18 C17 C16 -2.1(6)
C26 C18 C17 C16 177.8(4)
O3 C16 C17 C18 -177.8(4)
C15 C16 C17 C18 0.0(6)
O3 C16 C17 C23 1.5(6)
C15 C16 C17 C23 179.4(4)
C19 C15 C14 O2 -1.4(6)
C16 C15 C14 O2 177.4(4)
C19 C15 C14 O1 179.8(4)
C16 C15 C14 O1 -1.4(6)
O2 C14 O1 Eu2 -142.2(4)
C15 C14 O1 Eu2 36.5(6)
O4 Eu2 O1 C14 1.5(4)
O10 Eu2 O1 C14 113.8(4)
O7 Eu2 O1 C14 -105.2(4)
O9 Eu2 O1 C14 -167.8(4)
O3 Eu2 O1 C14 -45.4(4)
O6 Eu2 O1 C14 35.0(4)
O12 Eu2 O1 C14 158.1(3)
C18 C17 C23 C24 0.2(7)
C16 C17 C23 C24 -179.2(4)
C17 C23 C24 F2 -177.5(4)
C17 C23 C24 C25 2.5(7)
N2 C18 C26 C25 -179.8(4)
C17 C18 C26 C25 0.3(7)
C19 N2 C20 C22 41.2(6)
C18 N2 C20 C22 -144.8(4)
C19 N2 C20 C21 111.1(4)
C18 N2 C20 C21 -74.8(5)
N2 C20 C21 C22 -109.3(4)
N2 C20 C22 C21 108.2(5)
C4 C5 N1 C6 0.4(6)
C13 C5 N1 C6 179.6(4)
C4 C5 N1 C7 -171.1(4)
C13 C5 N1 C7 8.1(6)
N1 C5 C4 C10 179.2(4)
C13 C5 C4 C10 -0.1(6)
N1 C5 C4 C3 -0.6(6)
C13 C5 C4 C3 -179.8(4)
N1 C5 C13 C12 179.0(4)
C4 C5 C13 C12 -1.8(6)
C5 C13 C12 C11 2.7(7)
C5 C13 C12 Cl1 -176.2(3)
C5 C4 C10 C11 1.0(6)
C3 C4 C10 C11 -179.2(4)
C4 C10 C11 F1 -179.1(4)
C4 C10 C11 C12 -0.2(7)
C13 C12 C11 F1 177.3(4)
Cl1 C12 C11 F1 -3.9(6)
C13 C12 C11 C10 -1.7(7)
Cl1 C12 C11 C10 177.1(4)
C5 N1 C6 C2 1.0(7)
C7 N1 C6 C2 172.5(4)
N1 C6 C2 C3 -2.1(7)
N1 C6 C2 C1 179.3(4)
C6 C2 C3 O6 -179.0(4)
C1 C2 C3 O6 -0.4(7)
C6 C2 C3 C4 1.7(6)
C1 C2 C3 C4 -179.8(4)
C5 C4 C3 O6 -179.8(4)
C10 C4 C3 O6 0.4(6)
C5 C4 C3 C2 -0.4(6)
C10 C4 C3 C2 179.8(4)
C6 C2 C1 O5 -0.6(6)
C3 C2 C1 O5 -179.2(4)
C6 C2 C1 O4 177.4(4)
C3 C2 C1 O4 -1.2(6)
C2 C3 O6 Eu2 -27.0(6)
C4 C3 O6 Eu2 152.3(3)
O4 Eu2 O6 C3 35.7(3)
O10 Eu2 O6 C3 150.5(3)
O7 Eu2 O6 C3 -13.0(4)
O1 Eu2 O6 C3 -120.8(3)
O9 Eu2 O6 C3 -159.1(3)
O3 Eu2 O6 C3 -47.5(3)
O12 Eu2 O6 C3 93.7(3)
O5 C1 O4 Eu2 -145.6(4)
C2 C1 O4 Eu2 36.5(6)
O10 Eu2 O4 C1 -112.8(4)
O7 Eu2 O4 C1 108.7(4)
O1 Eu2 O4 C1 -9.2(5)
O9 Eu2 O4 C1 152.4(3)
O3 Eu2 O4 C1 35.4(4)
O6 Eu2 O4 C1 -43.5(4)
O12 Eu2 O4 C1 -175.5(4)
C18 C26 C25 C24 2.4(7)
C18 C26 C25 Cl2 -179.6(4)
F2 C24 C25 C26 176.1(4)
C23 C24 C25 C26 -3.9(7)
F2 C24 C25 Cl2 -1.9(6)
C23 C24 C25 Cl2 178.1(4)
C15 C16 O3 Eu2 -33.2(6)
C17 C16 O3 Eu2 144.3(3)
O4 Eu2 O3 C16 -108.5(4)
O10 Eu2 O3 C16 -1.2(5)
O7 Eu2 O3 C16 165.0(4)
O1 Eu2 O3 C16 41.2(4)
O9 Eu2 O3 C16 105.1(4)
O6 Eu2 O3 C16 -36.5(4)
O12 Eu2 O3 C16 -160.0(3)
C6 N1 C7 C8 113.5(5)
C5 N1 C7 C8 -75.0(6)
C6 N1 C7 C9 41.2(6)
C5 N1 C7 C9 -147.3(4)
N1 C7 C9 C8 110.8(5)
N1 C7 C8 C9 -108.8(5)
F3 C37 C36 C30 179.2(4)
C38 C37 C36 C30 -1.2(7)
C37 C36 C30 C31 0.9(6)
C37 C36 C30 C29 179.6(4)
F3 C37 C38 C39 179.9(4)
C36 C37 C38 C39 0.3(7)
F3 C37 C38 Cl3 0.1(6)
C36 C37 C38 Cl3 -179.5(4)
C37 C38 C39 C31 0.9(7)
Cl3 C38 C39 C31 -179.4(3)
C38 C39 C31 N3 178.0(4)
C38 C39 C31 C30 -1.2(6)
C36 C30 C31 C39 0.3(6)
C29 C30 C31 C39 -178.4(4)
C36 C30 C31 N3 -179.0(4)
C29 C30 C31 N3 2.4(6)
C36 C30 C29 O9 1.2(6)
C31 C30 C29 O9 179.9(4)
C36 C30 C29 C28 -179.6(4)
C31 C30 C29 C28 -0.9(6)
C28 C29 O9 Eu2 -23.0(6)
C30 C29 O9 Eu2 156.2(3)
O4 Eu2 O9 C29 -13.6(4)
O10 Eu2 O9 C29 -118.1(4)
O7 Eu2 O9 C29 32.7(3)
O1 Eu2 O9 C29 153.7(4)
O3 Eu2 O9 C29 93.0(3)
O6 Eu2 O9 C29 -168.6(3)
O12 Eu2 O9 C29 -45.8(3)
O9 C29 C28 C32 178.9(4)
C30 C29 C28 C32 -0.3(6)
O9 C29 C28 C27 1.9(7)
C30 C29 C28 C27 -177.3(4)
C29 C28 C32 N3 0.0(7)
C27 C28 C32 N3 177.2(4)
C28 C32 N3 C31 1.6(7)
C28 C32 N3 C33 177.1(4)
C39 C31 N3 C32 178.1(4)
C30 C31 N3 C32 -2.7(6)
C39 C31 N3 C33 2.6(6)
C30 C31 N3 C33 -178.2(4)
C32 N3 C33 C35 45.1(6)
C31 N3 C33 C35 -139.5(4)
C32 N3 C33 C34 114.9(5)
C31 N3 C33 C34 -69.6(5)
C43 C49 C50 F4 179.6(4)
C43 C49 C50 C51 -0.3(7)
C51 C52 C44 N4 176.7(4)
C51 C52 C44 C43 -2.9(7)
C50 C49 C43 C44 -0.6(7)
C50 C49 C43 C42 -178.5(4)
N4 C44 C43 C49 -177.4(4)
C52 C44 C43 C49 2.3(6)
N4 C44 C43 C42 0.5(6)
C52 C44 C43 C42 -179.9(4)
O4 Eu2 O12 C42 156.9(3)
O10 Eu2 O12 C42 40.9(3)
O7 Eu2 O12 C42 -116.2(3)
O1 Eu2 O12 C42 -7.0(4)
O9 Eu2 O12 C42 -41.3(3)
O3 Eu2 O12 C42 -150.7(3)
O6 Eu2 O12 C42 101.6(3)
Eu2 O12 C42 C41 -31.9(6)
Eu2 O12 C42 C43 147.8(3)
C49 C43 C42 O12 -0.2(6)
C44 C43 C42 O12 -178.0(4)
C49 C43 C42 C41 179.5(4)
C44 C43 C42 C41 1.7(6)
C41 C45 N4 C44 2.6(7)
C41 C45 N4 C46 -179.8(4)
C52 C44 N4 C45 177.8(4)
C43 C44 N4 C45 -2.6(6)
C52 C44 N4 C46 0.1(6)
C43 C44 N4 C46 179.7(4)
N4 C45 C41 C42 -0.3(7)
N4 C45 C41 C40 179.5(4)
O12 C42 C41 C45 177.9(4)
C43 C42 C41 C45 -1.8(6)
O12 C42 C41 C40 -1.9(7)
C43 C42 C41 C40 178.4(4)
C45 C41 C40 O11 6.2(7)
C42 C41 C40 O11 -174.0(5)
C45 C41 C40 O10 -174.6(4)
C42 C41 C40 O10 5.2(7)
O11 C40 O10 Eu2 -148.7(4)
C41 C40 O10 Eu2 32.2(7)
O4 Eu2 O10 C40 -110.6(4)
O7 Eu2 O10 C40 -9.8(5)
O1 Eu2 O10 C40 110.9(4)
O9 Eu2 O10 C40 34.1(4)
O3 Eu2 O10 C40 150.4(4)
O6 Eu2 O10 C40 -174.6(5)
O12 Eu2 O10 C40 -43.8(4)
C44 C52 C51 C50 1.9(7)
C44 C52 C51 Cl4 -177.4(4)
F4 C50 C51 C52 179.7(4)
C49 C50 C51 C52 -0.3(8)
F4 C50 C51 Cl4 -0.9(7)
C49 C50 C51 Cl4 179.1(4)
O4 Eu2 O7 C27 110.0(4)
O10 Eu2 O7 C27 -0.2(5)
O1 Eu2 O7 C27 -110.8(4)
O9 Eu2 O7 C27 -45.6(4)
O3 Eu2 O7 C27 -169.4(4)
O6 Eu2 O7 C27 155.4(3)
O12 Eu2 O7 C27 32.9(4)
Eu2 O7 C27 O8 -134.6(4)
Eu2 O7 C27 C28 44.8(6)
C32 C28 C27 O8 -9.3(6)
C29 C28 C27 O8 167.8(4)
C32 C28 C27 O7 171.3(4)
C29 C28 C27 O7 -11.6(6)
C45 N4 C46 C48 38.0(7)
C44 N4 C46 C48 -144.4(4)
C45 N4 C46 C47 107.9(5)
C44 N4 C46 C47 -74.5(5)
N3 C33 C34 C35 -109.6(5)
N4 C46 C47 C48 -108.6(5)
N3 C33 C35 C34 107.8(5)
N4 C46 C48 C47 109.3(5)
